data_4514695
loop_
_publ_author_name
'Han, Chunhua'
'Fu, Zhiyuan'
'Guo, Songjin'
'Fang, Xinxin'
'Lin, Aijun'
'Yao, Hequan'

_publ_section_title
;
 Palladium-Catalyzed Remote 1,n-Arylamination of Unactivated Terminal
 Alkenes
;
_journal_issue 5
_journal_name_full 'ACS Catalysis'
_journal_page_first 4196
_journal_paper_doi 10.1021/acscatal.9b00688
_journal_volume 9
_journal_year 2019
_chemical_formula_moiety 'C26 H29 N O'
_chemical_formula_sum 'C26 H29 N O'
_chemical_formula_weight 371.50
_space_group_crystal_system monoclinic
_space_group_IT_number 14
_space_group_name_Hall '-P 2ybc'
_space_group_name_H-M_alt 'P 1 21/c 1'
_symmetry_space_group_name_Hall '-P 2ybc'
_symmetry_space_group_name_H-M 'P 1 21/c 1'
_atom_sites_solution_hydrogens geom
_atom_sites_solution_primary dual
_audit_creation_date 2018-04-20
_audit_creation_method
;
Olex2 1.2-alpha
(compiled 2018.04.18 svn.r3501 for OlexSys, GUI svn.r5488)
;
_cell_angle_alpha 90
_cell_angle_beta 93.268(3)
_cell_angle_gamma 90
_cell_formula_units_Z 4
_cell_length_a 6.2208(8)
_cell_length_b 18.757(2)
_cell_length_c 17.484(2)
_cell_measurement_reflns_used 3922
_cell_measurement_temperature 173
_cell_measurement_theta_max 27.22
_cell_measurement_theta_min 2.333
_cell_volume 2036.8(4)
_computing_cell_refinement 'SAINT v8.34A (Bruker, 2013)'
_computing_data_reduction 'SAINT v8.34A (Bruker, 2013)'
_computing_molecular_graphics 'Olex2 (Dolomanov et al., 2009)'
_computing_publication_material 'Olex2 (Dolomanov et al., 2009)'
_computing_structure_refinement 'ShelXL (Sheldrick, 2015)'
_computing_structure_solution 'ShelXT (Sheldrick, 2015)'
_diffrn_ambient_temperature 173
_diffrn_measured_fraction_theta_full 0.997
_diffrn_measured_fraction_theta_max 0.994
_diffrn_measurement_device_type 'Bruker APEX-II CCD'
_diffrn_measurement_method '\f and \w scans'
_diffrn_radiation_type MoK\a
_diffrn_radiation_wavelength 0.71073
_diffrn_reflns_av_R_equivalents 0.0340
_diffrn_reflns_av_unetI/netI 0.0361
_diffrn_reflns_Laue_measured_fraction_full 0.997
_diffrn_reflns_Laue_measured_fraction_max 0.994
_diffrn_reflns_limit_h_max 7
_diffrn_reflns_limit_h_min -7
_diffrn_reflns_limit_k_max 22
_diffrn_reflns_limit_k_min -23
_diffrn_reflns_limit_l_max 21
_diffrn_reflns_limit_l_min -21
_diffrn_reflns_number 14511
_diffrn_reflns_point_group_measured_fraction_full 0.997
_diffrn_reflns_point_group_measured_fraction_max 0.994
_diffrn_reflns_theta_full 25.242
_diffrn_reflns_theta_max 26.338
_diffrn_reflns_theta_min 1.594
_diffrn_standards_number 0
_exptl_absorpt_coefficient_mu 0.073
_exptl_absorpt_correction_T_max 0.7454
_exptl_absorpt_correction_T_min 0.6689
_exptl_absorpt_correction_type multi-scan
_exptl_absorpt_process_details
'SADABS-2014/5 (Bruker,2014/5) was used for absorption correction. wR2(int) was 0.0740 before and 0.0543 after correction. The Ratio of minimum to maximum transmission is 0.8974. The \l/2 correction factor is 0.00150.'
_exptl_crystal_colour colourless
_exptl_crystal_colour_primary colourless
_exptl_crystal_density_diffrn 1.212
_exptl_crystal_description block
_exptl_crystal_F_000 800
_exptl_crystal_size_max 0.28
_exptl_crystal_size_mid 0.15
_exptl_crystal_size_min 0.12
_refine_diff_density_max 0.223
_refine_diff_density_min -0.205
_refine_diff_density_rms 0.046
_refine_ls_extinction_method none
_refine_ls_goodness_of_fit_ref 1.004
_refine_ls_hydrogen_treatment constr
_refine_ls_matrix_type full
_refine_ls_number_parameters 257
_refine_ls_number_reflns 4130
_refine_ls_number_restraints 0
_refine_ls_restrained_S_all 1.004
_refine_ls_R_factor_all 0.0570
_refine_ls_R_factor_gt 0.0419
_refine_ls_shift/su_max 0.000
_refine_ls_shift/su_mean 0.000
_refine_ls_structure_factor_coef Fsqd
_refine_ls_weighting_details 'w=1/[\s^2^(Fo^2^)+(0.1000P)^2^] where P=(Fo^2^+2Fc^2^)/3'
_refine_ls_weighting_scheme calc
_refine_ls_wR_factor_gt 0.1272
_refine_ls_wR_factor_ref 0.1436
_reflns_Friedel_coverage 0.000
_reflns_number_gt 3228
_reflns_number_total 4130
_reflns_threshold_expression 'I > 2\s(I)'
_cod_data_source_file cs9b00688_si_002.cif
_cod_data_source_block mo_20180353-hch-7me_0m
_cod_original_cell_volume 2036.8(5)
_cod_database_code 4514695
_shelx_shelxl_version_number 2014/7
_shelx_space_group_comment
;
The symmetry employed for this shelxl refinement is uniquely defined
by the following loop, which should always be used as a source of
symmetry information in preference to the above space-group names.
They are only intended as comments.
;
_shelx_estimated_absorpt_t_max 0.991
_shelx_estimated_absorpt_t_min 0.980
_olex2_refinement_description
;
1. Fixed Uiso
 At 1.2 times of:
  All C(H) groups, All C(H,H) groups
 At 1.5 times of:
  All C(H,H,H) groups, All O(H) groups
2.a Ternary CH refined with riding coordinates:
 C10(H10)
2.b Secondary CH2 refined with riding coordinates:
 C17(H17A,H17B), C1(H1A,H1B), C18(H18A,H18B), C2(H2A,H2B)
2.c Aromatic/amide H refined with riding coordinates:
 C16(H16), C13(H13), C23(H23), C21(H21), C6(H6), C4(H4), C5(H5), C22(H22),
 C14(H14), C15(H15)
2.d Idealised Me refined as rotating group:
 C9(H9A,H9B,H9C), C26(H26A,H26B,H26C), C25(H25A,H25B,H25C)
2.e Idealised tetrahedral OH refined as rotating group:
 O1(H1)
;
_olex2_submission_special_instructions 'No special instructions were received'

loop_
_space_group_symop_operation_xyz
'x, y, z'
'-x, y+1/2, -z+1/2'
'-x, -y, -z'
'x, -y-1/2, z-1/2'

loop_
_atom_site_label
_atom_site_type_symbol
_atom_site_fract_x
_atom_site_fract_y
_atom_site_fract_z
_atom_site_U_iso_or_equiv
_atom_site_adp_type
_atom_site_occupancy
_atom_site_site_symmetry_order
_atom_site_calc_flag
_atom_site_refinement_flags_posn
O1 O 0.04506(16) 0.55464(5) 0.25890(6) 0.0324(3) Uani 1 1 d .
H1 H 0.1204 0.5324 0.2924 0.049 Uiso 1 1 calc GR
N1 N 0.40887(18) 0.49401(6) 0.32040(6) 0.0235(3) Uani 1 1 d .
C11 C 0.3671(2) 0.54347(7) 0.19074(7) 0.0227(3) Uani 1 1 d .
C10 C 0.4199(2) 0.47609(7) 0.23696(7) 0.0221(3) Uani 1 1 d .
H10 H 0.2984 0.4423 0.2247 0.026 Uiso 1 1 calc R
C12 C 0.1732(2) 0.57816(7) 0.20311(8) 0.0255(3) Uani 1 1 d .
C17 C 0.6245(2) 0.43647(7) 0.21760(7) 0.0232(3) Uani 1 1 d .
H17A H 0.6666 0.4032 0.2598 0.028 Uiso 1 1 calc R
H17B H 0.7429 0.4712 0.2132 0.028 Uiso 1 1 calc R
C8 C 0.4371(2) 0.43448(7) 0.37180(7) 0.0234(3) Uani 1 1 d .
C19 C 0.7629(2) 0.33828(7) 0.13137(7) 0.0249(3) Uani 1 1 d .
C3 C 0.6156(2) 0.44364(7) 0.42319(7) 0.0269(3) Uani 1 1 d .
C7 C 0.3053(2) 0.37444(7) 0.37444(8) 0.0277(3) Uani 1 1 d .
C20 C 0.7409(2) 0.27033(7) 0.16447(7) 0.0271(3) Uani 1 1 d .
C1 C 0.5690(2) 0.54949(7) 0.34839(8) 0.0281(3) Uani 1 1 d .
H1A H 0.4940 0.5902 0.3712 0.034 Uiso 1 1 calc R
H1B H 0.6505 0.5674 0.3053 0.034 Uiso 1 1 calc R
C24 C 0.9404(2) 0.35262(7) 0.08779(7) 0.0282(3) Uani 1 1 d .
C16 C 0.4974(2) 0.57187(7) 0.13611(8) 0.0295(3) Uani 1 1 d .
H16 H 0.6319 0.5501 0.1276 0.035 Uiso 1 1 calc R
C18 C 0.5935(2) 0.39442(7) 0.14245(8) 0.0287(3) Uani 1 1 d .
H18A H 0.4506 0.3711 0.1409 0.034 Uiso 1 1 calc R
H18B H 0.5935 0.4284 0.0991 0.034 Uiso 1 1 calc R
C13 C 0.1067(2) 0.63748(8) 0.16005(8) 0.0324(4) Uani 1 1 d .
H13 H -0.0274 0.6596 0.1682 0.039 Uiso 1 1 calc R
C23 C 1.0843(3) 0.29812(8) 0.07360(8) 0.0332(4) Uani 1 1 d .
H23 H 1.2027 0.3074 0.0431 0.040 Uiso 1 1 calc R
C2 C 0.7225(2) 0.51385(8) 0.40897(8) 0.0317(3) Uani 1 1 d .
H2A H 0.8671 0.5068 0.3893 0.038 Uiso 1 1 calc R
H2B H 0.7363 0.5428 0.4564 0.038 Uiso 1 1 calc R
C21 C 0.8896(3) 0.21739(7) 0.14948(8) 0.0315(4) Uani 1 1 d .
H21 H 0.8749 0.1715 0.1715 0.038 Uiso 1 1 calc R
C6 C 0.3664(3) 0.32313(8) 0.42942(8) 0.0334(4) Uani 1 1 d .
H6 H 0.2812 0.2814 0.4328 0.040 Uiso 1 1 calc R
C4 C 0.6710(3) 0.39148(8) 0.47654(8) 0.0342(4) Uani 1 1 d .
H4 H 0.7934 0.3973 0.5110 0.041 Uiso 1 1 calc R
C5 C 0.5462(3) 0.33076(8) 0.47909(8) 0.0369(4) Uani 1 1 d .
H5 H 0.5838 0.2942 0.5150 0.044 Uiso 1 1 calc R
C22 C 1.0576(2) 0.23035(8) 0.10335(8) 0.0337(4) Uani 1 1 d .
H22 H 1.1544 0.1931 0.0920 0.040 Uiso 1 1 calc R
C14 C 0.2370(3) 0.66370(8) 0.10552(8) 0.0370(4) Uani 1 1 d .
H14 H 0.1923 0.7040 0.0757 0.044 Uiso 1 1 calc R
C9 C 0.1050(3) 0.36329(8) 0.32291(9) 0.0363(4) Uani 1 1 d .
H9A H 0.0371 0.4095 0.3112 0.055 Uiso 1 1 calc GR
H9B H 0.0041 0.3327 0.3489 0.055 Uiso 1 1 calc GR
H9C H 0.1438 0.3404 0.2752 0.055 Uiso 1 1 calc GR
C15 C 0.4329(3) 0.63164(8) 0.09395(9) 0.0376(4) Uani 1 1 d .
H15 H 0.5235 0.6506 0.0570 0.045 Uiso 1 1 calc R
C26 C 0.5625(3) 0.25295(9) 0.21607(9) 0.0379(4) Uani 1 1 d .
H26A H 0.5821 0.2805 0.2636 0.057 Uiso 1 1 calc GR
H26B H 0.5657 0.2019 0.2281 0.057 Uiso 1 1 calc GR
H26C H 0.4235 0.2651 0.1901 0.057 Uiso 1 1 calc GR
C25 C 0.9792(3) 0.42588(8) 0.05588(9) 0.0390(4) Uani 1 1 d .
H25A H 0.8610 0.4384 0.0189 0.058 Uiso 1 1 calc GR
H25B H 1.1154 0.4261 0.0303 0.058 Uiso 1 1 calc GR
H25C H 0.9865 0.4607 0.0977 0.058 Uiso 1 1 calc GR

loop_
_atom_site_aniso_label
_atom_site_aniso_U_11
_atom_site_aniso_U_22
_atom_site_aniso_U_33
_atom_site_aniso_U_23
_atom_site_aniso_U_13
_atom_site_aniso_U_12
O1 0.0254(6) 0.0280(6) 0.0443(6) 0.0048(4) 0.0070(5) 0.0008(4)
N1 0.0272(6) 0.0225(6) 0.0210(6) 0.0000(4) 0.0033(5) -0.0019(5)
C11 0.0268(7) 0.0192(7) 0.0218(6) -0.0014(5) -0.0007(5) -0.0019(5)
C10 0.0228(7) 0.0211(7) 0.0222(6) -0.0002(5) 0.0004(5) -0.0020(5)
C12 0.0257(7) 0.0215(7) 0.0289(7) -0.0017(5) -0.0018(6) -0.0025(6)
C17 0.0239(7) 0.0225(7) 0.0229(6) -0.0015(5) -0.0005(5) 0.0010(5)
C8 0.0251(7) 0.0235(7) 0.0222(6) 0.0008(5) 0.0065(5) 0.0029(6)
C19 0.0322(8) 0.0233(7) 0.0185(6) -0.0043(5) -0.0051(5) 0.0024(6)
C3 0.0277(8) 0.0329(8) 0.0206(6) -0.0016(5) 0.0062(6) 0.0039(6)
C7 0.0317(8) 0.0254(7) 0.0266(7) 0.0014(6) 0.0072(6) 0.0002(6)
C20 0.0323(8) 0.0253(7) 0.0232(6) -0.0027(5) -0.0034(6) -0.0017(6)
C1 0.0338(8) 0.0249(7) 0.0259(7) -0.0052(5) 0.0040(6) -0.0054(6)
C24 0.0376(8) 0.0256(7) 0.0211(6) -0.0039(5) -0.0008(6) -0.0015(6)
C16 0.0356(8) 0.0256(7) 0.0274(7) -0.0005(6) 0.0044(6) -0.0012(6)
C18 0.0340(8) 0.0267(7) 0.0250(7) -0.0031(6) -0.0030(6) 0.0055(6)
C13 0.0339(8) 0.0249(7) 0.0372(8) -0.0015(6) -0.0076(7) 0.0026(6)
C23 0.0358(8) 0.0358(8) 0.0281(7) -0.0059(6) 0.0038(6) 0.0012(7)
C2 0.0296(8) 0.0372(8) 0.0282(7) -0.0027(6) 0.0014(6) -0.0039(7)
C21 0.0416(9) 0.0218(7) 0.0301(7) -0.0006(6) -0.0066(6) 0.0019(6)
C6 0.0434(9) 0.0264(8) 0.0314(7) 0.0053(6) 0.0098(7) -0.0009(7)
C4 0.0361(9) 0.0426(9) 0.0239(7) 0.0026(6) 0.0002(6) 0.0076(7)
C5 0.0508(10) 0.0343(9) 0.0258(7) 0.0074(6) 0.0048(7) 0.0112(8)
C22 0.0357(8) 0.0308(8) 0.0342(8) -0.0058(6) -0.0018(6) 0.0088(7)
C14 0.0532(10) 0.0265(8) 0.0302(8) 0.0046(6) -0.0084(7) 0.0021(7)
C9 0.0331(8) 0.0313(8) 0.0446(9) 0.0083(7) 0.0024(7) -0.0075(7)
C15 0.0536(10) 0.0326(8) 0.0272(7) 0.0049(6) 0.0071(7) -0.0047(8)
C26 0.0393(9) 0.0354(9) 0.0389(8) 0.0063(7) 0.0011(7) -0.0020(7)
C25 0.0500(10) 0.0324(8) 0.0350(8) 0.0003(7) 0.0058(7) -0.0067(8)

loop_
_atom_type_symbol
_atom_type_description
_atom_type_scat_dispersion_real
_atom_type_scat_dispersion_imag
_atom_type_scat_source
C C 0.0033 0.0016 'International Tables Vol C Tables 4.2.6.8 and 6.1.1.4'
H H 0.0000 0.0000 'International Tables Vol C Tables 4.2.6.8 and 6.1.1.4'
N N 0.0061 0.0033 'International Tables Vol C Tables 4.2.6.8 and 6.1.1.4'
O O 0.0106 0.0060 'International Tables Vol C Tables 4.2.6.8 and 6.1.1.4'

loop_
_geom_angle_atom_site_label_1
_geom_angle_atom_site_label_2
_geom_angle_atom_site_label_3
_geom_angle
C12 O1 H1 109.5
C10 N1 C1 113.88(10)
C8 N1 C10 115.00(10)
C8 N1 C1 106.19(10)
C12 C11 C10 117.72(12)
C16 C11 C10 124.31(13)
C16 C11 C12 117.96(13)
N1 C10 C11 107.97(10)
N1 C10 H10 105.9
N1 C10 C17 114.12(10)
C11 C10 H10 105.9
C11 C10 C17 116.26(11)
C17 C10 H10 105.9
O1 C12 C11 120.23(12)
O1 C12 C13 118.41(13)
C13 C12 C11 121.36(14)
C10 C17 H17A 109.2
C10 C17 H17B 109.2
C10 C17 C18 111.94(11)
H17A C17 H17B 107.9
C18 C17 H17A 109.2
C18 C17 H17B 109.2
C3 C8 N1 111.76(12)
C7 C8 N1 126.59(12)
C7 C8 C3 121.63(12)
C20 C19 C18 119.56(13)
C24 C19 C20 119.61(13)
C24 C19 C18 120.83(12)
C8 C3 C2 110.12(12)
C4 C3 C8 120.35(13)
C4 C3 C2 129.53(13)
C8 C7 C6 116.17(13)
C8 C7 C9 123.96(12)
C6 C7 C9 119.86(13)
C19 C20 C26 122.27(13)
C21 C20 C19 119.12(14)
C21 C20 C26 118.60(13)
N1 C1 H1A 110.3
N1 C1 H1B 110.3
N1 C1 C2 107.30(11)
H1A C1 H1B 108.5
C2 C1 H1A 110.3
C2 C1 H1B 110.3
C19 C24 C25 121.55(13)
C23 C24 C19 119.38(13)
C23 C24 C25 119.06(14)
C11 C16 H16 119.6
C15 C16 C11 120.71(14)
C15 C16 H16 119.6
C17 C18 H18A 108.7
C17 C18 H18B 108.7
C19 C18 C17 114.42(11)
C19 C18 H18A 108.7
C19 C18 H18B 108.7
H18A C18 H18B 107.6
C12 C13 H13 120.3
C14 C13 C12 119.41(14)
C14 C13 H13 120.3
C24 C23 H23 119.5
C22 C23 C24 120.98(15)
C22 C23 H23 119.5
C3 C2 C1 103.40(11)
C3 C2 H2A 111.1
C3 C2 H2B 111.1
C1 C2 H2A 111.1
C1 C2 H2B 111.1
H2A C2 H2B 109.0
C20 C21 H21 119.4
C22 C21 C20 121.25(14)
C22 C21 H21 119.4
C7 C6 H6 118.7
C5 C6 C7 122.62(15)
C5 C6 H6 118.7
C3 C4 H4 120.4
C5 C4 C3 119.12(13)
C5 C4 H4 120.4
C6 C5 H5 120.0
C4 C5 C6 120.06(14)
C4 C5 H5 120.0
C23 C22 H22 120.3
C21 C22 C23 119.50(14)
C21 C22 H22 120.3
C13 C14 H14 119.9
C13 C14 C15 120.25(14)
C15 C14 H14 119.9
C7 C9 H9A 109.5
C7 C9 H9B 109.5
C7 C9 H9C 109.5
H9A C9 H9B 109.5
H9A C9 H9C 109.5
H9B C9 H9C 109.5
C16 C15 H15 119.9
C14 C15 C16 120.25(15)
C14 C15 H15 119.9
C20 C26 H26A 109.5
C20 C26 H26B 109.5
C20 C26 H26C 109.5
H26A C26 H26B 109.5
H26A C26 H26C 109.5
H26B C26 H26C 109.5
C24 C25 H25A 109.5
C24 C25 H25B 109.5
C24 C25 H25C 109.5
H25A C25 H25B 109.5
H25A C25 H25C 109.5
H25B C25 H25C 109.5

loop_
_geom_bond_atom_site_label_1
_geom_bond_atom_site_label_2
_geom_bond_distance
O1 H1 0.8400
O1 C12 1.3677(17)
N1 C10 1.5024(16)
N1 C8 1.4378(16)
N1 C1 1.5030(17)
C11 C10 1.5257(17)
C11 C12 1.398(2)
C11 C16 1.3933(19)
C10 H10 1.0000
C10 C17 1.5284(19)
C12 C13 1.3931(19)
C17 H17A 0.9900
C17 H17B 0.9900
C17 C18 1.5352(18)
C8 C3 1.3983(19)
C8 C7 1.3955(19)
C19 C20 1.4095(19)
C19 C24 1.403(2)
C19 C18 1.5099(19)
C3 C2 1.502(2)
C3 C4 1.3818(19)
C7 C6 1.3976(19)
C7 C9 1.510(2)
C20 C21 1.392(2)
C20 C26 1.505(2)
C1 H1A 0.9900
C1 H1B 0.9900
C1 C2 1.5379(19)
C24 C23 1.391(2)
C24 C25 1.508(2)
C16 H16 0.9500
C16 C15 1.388(2)
C18 H18A 0.9900
C18 H18B 0.9900
C13 H13 0.9500
C13 C14 1.377(2)
C23 H23 0.9500
C23 C22 1.387(2)
C2 H2A 0.9900
C2 H2B 0.9900
C21 H21 0.9500
C21 C22 1.378(2)
C6 H6 0.9500
C6 C5 1.384(2)
C4 H4 0.9500
C4 C5 1.381(2)
C5 H5 0.9500
C22 H22 0.9500
C14 H14 0.9500
C14 C15 1.384(2)
C9 H9A 0.9800
C9 H9B 0.9800
C9 H9C 0.9800
C15 H15 0.9500
C26 H26A 0.9800
C26 H26B 0.9800
C26 H26C 0.9800
C25 H25A 0.9800
C25 H25B 0.9800
C25 H25C 0.9800
